data_7036990
loop_
_publ_author_name
'Daneshmand, Pargol'
'Schaper, Frank'

_publ_section_title
;
 Exploring the reactivity of manganese(iii) complexes with
 diphenolate-diamino ligands in rac-lactide polymerization.
;
_journal_issue 47
_journal_name_full 'Dalton transactions (Cambridge, England : 2003)'
_journal_page_first 20449
_journal_page_last 20458
_journal_paper_doi 10.1039/c5dt03756e
_journal_volume 44
_journal_year 2015
_chemical_formula_moiety 'C37 H54 Cl Mn N2 O3, H2 O'
_chemical_formula_sum 'C37 H56 Cl Mn N2 O4'
_chemical_formula_weight 683.22
_space_group_crystal_system monoclinic
_space_group_IT_number 14
_space_group_name_Hall '-P 2ybc'
_space_group_name_H-M_alt 'P 1 21/c 1'
_symmetry_space_group_name_Hall '-P 2ybc'
_symmetry_space_group_name_H-M 'P 1 21/c 1'
_atom_sites_solution_hydrogens mixed
_audit_creation_date 2015-08-17
_audit_creation_method
;
Olex2 1.2
(compiled 2015.01.26 svn.r3150 for OlexSys, GUI svn.r4998)
;
_audit_update_record
;
2015-09-24 deposited with the CCDC.
2015-10-29 downloaded from the CCDC.
;
_cell_angle_alpha 90
_cell_angle_beta 106.365(4)
_cell_angle_gamma 90
_cell_formula_units_Z 4
_cell_length_a 15.2595(8)
_cell_length_b 15.9590(9)
_cell_length_c 15.8429(9)
_cell_measurement_reflns_used 9919
_cell_measurement_temperature 150
_cell_measurement_theta_max 60.04
_cell_measurement_theta_min 3.49
_cell_volume 3701.9(4)
_computing_cell_refinement
'SAINT (2013) V8.34A; Integration Software for Single Crystal Data. Bruker AXS Inc., Madison, WI 53719-1173.'
_computing_data_collection
;
APEX 2 (2013) Bruker AXS Inc., Madison, WI 53719-1173.
;
_computing_data_reduction
'SAINT (2013) V8.34A; Integration Software for Single Crystal Data. Bruker AXS Inc., Madison, WI 53719-1173.'
_computing_molecular_graphics 'Olex2 (Dolomanov et al., 2009)'
_computing_publication_material 'Olex2 (Dolomanov et al., 2009)'
_computing_structure_refinement 'ShelXL (Sheldrick, 2008)'
_diffrn_ambient_temperature 150
_diffrn_detector 'CMOS Area detector'
_diffrn_detector_area_resol_mean 10.24
_diffrn_detector_type 'Bruker Photon 100 CMOS Detector'
_diffrn_measured_fraction_theta_full 0.997
_diffrn_measured_fraction_theta_max 0.993
_diffrn_measurement_device 'k-geometry diffractometer'
_diffrn_measurement_device_type 'Bruker Venture Metaljet'
_diffrn_measurement_method '\w and \f scans'
_diffrn_radiation_collimation 'Focusing mirrors'
_diffrn_radiation_monochromator 'Helios MX Mirror Optics'
_diffrn_radiation_probe x-ray
_diffrn_radiation_type GaK\a
_diffrn_radiation_wavelength 1.34139
_diffrn_reflns_av_R_equivalents 0.1903
_diffrn_reflns_av_unetI/netI 0.1272
_diffrn_reflns_laue_measured_fraction_full 0.997
_diffrn_reflns_laue_measured_fraction_max 0.993
_diffrn_reflns_limit_h_max 19
_diffrn_reflns_limit_h_min -19
_diffrn_reflns_limit_k_max 20
_diffrn_reflns_limit_k_min -20
_diffrn_reflns_limit_l_max 20
_diffrn_reflns_limit_l_min -13
_diffrn_reflns_number 50921
_diffrn_reflns_point_group_measured_fraction_full 0.997
_diffrn_reflns_point_group_measured_fraction_max 0.993
_diffrn_reflns_theta_full 53.000
_diffrn_reflns_theta_max 60.778
_diffrn_reflns_theta_min 3.493
_diffrn_source 'Metal Jet'
_diffrn_source_target Ga
_diffrn_source_type 'Gallium Liquid Metal Jet Source'
_diffrn_standards_number 0
_exptl_absorpt_coefficient_mu 2.537
_exptl_absorpt_correction_T_max 0.7519
_exptl_absorpt_correction_T_min 0.5716
_exptl_absorpt_correction_type multi-scan
_exptl_absorpt_process_details
;
SADABS-2014/2 (Bruker,2014/2) was used for absorption correction.
wR2(int) was 0.1495 before and 0.0973 after correction.
The Ratio of minimum to maximum transmission is 0.7602.
The \l/2 correction factor is 0.00150.
;
_exptl_crystal_colour violet
_exptl_crystal_colour_primary violet
_exptl_crystal_density_diffrn 1.226
_exptl_crystal_description block
_exptl_crystal_F_000 1464
_exptl_crystal_size_max 0.02
_exptl_crystal_size_mid 0.02
_exptl_crystal_size_min 0.02
_refine_diff_density_max 1.115
_refine_diff_density_min -0.918
_refine_diff_density_rms 0.119
_refine_ls_extinction_method none
_refine_ls_goodness_of_fit_ref 1.035
_refine_ls_hydrogen_treatment mixed
_refine_ls_matrix_type full
_refine_ls_number_parameters 426
_refine_ls_number_reflns 8498
_refine_ls_number_restraints 23
_refine_ls_restrained_S_all 1.038
_refine_ls_R_factor_all 0.1884
_refine_ls_R_factor_gt 0.0997
_refine_ls_shift/su_max 0.000
_refine_ls_shift/su_mean 0.000
_refine_ls_structure_factor_coef Fsqd
_refine_ls_weighting_details 'w=1/[\s^2^(Fo^2^)+(0.1571P)^2^+2.8250P] where P=(Fo^2^+2Fc^2^)/3'
_refine_ls_weighting_scheme calc
_refine_ls_wR_factor_gt 0.2611
_refine_ls_wR_factor_ref 0.3137
_reflns_Friedel_coverage 0.000
_reflns_number_gt 4189
_reflns_number_total 8498
_reflns_threshold_expression 'I > 2\s(I)'
_cod_data_source_file c5dt03756e2.cif
_cod_data_source_block parg14
_cod_depositor_comments
;
The following automatic conversions were performed:

'_diffrn_radiation_probe' value 'X-ray' changed to 'x-ray' according
to
/usr/data/users/saulius/crontab/automatic-downloads/rss-feeds/RSC/lib/dictionaries/cif_core.dic
dictionary named 'cif_core.dic' version 2.4.2 from 2011-04-26.

Automatic conversion script
Id: cif_fix_values 3271 2015-04-21 07:52:19Z andrius 

 Adding full bibliography for 7036988--7036991.cif.
;
_cod_database_code 7036990
_shelx_space_group_comment
;
The symmetry employed for this shelxl refinement is uniquely defined
by the following loop, which should always be used as a source of
symmetry information in preference to the above space-group names.
They are only intended as comments.
;
_shelx_estimated_absorpt_t_max 0.951
_shelx_estimated_absorpt_t_min 0.951
_olex2_refinement_description
;
1. Twinned data refinement
 Scales: 0.802(6) 0.198(6)
2. Fixed Uiso
 At 1.2 times of:
  All C(H) groups, All C(H,H) groups
 At 1.5 times of:
  All C(H,H,H) groups, All O(H) groups, All O(H,H) groups
3. Restrained distances
 O3-H3
 0.87 with sigma of 0.01
 H3-H4a
 -2.2 with sigma of 0.02
 C37-H3
 1.913139 with sigma of 0.02
 Mn1-H3
 2.94826 with sigma of 0.02
4. Restrained planarity
 O4, H4a, H4b, Cl1_$1, Cl1
 with sigma of 0.1
5. Rigid body (RIGU) restrains
 C27, C28, C29, C30
 with sigma for 1-2 distances of 0.001 and sigma for 1-3 distances of 0.001
6.a Free rotating group:
 O4(H4a,H4b)
6.b Secondary CH2 refined with riding coordinates:
 C7(H7a,H7b), C22(H22a,H22b), C31(H31a,H31b)
6.c Aromatic/amide H refined with riding coordinates:
 C3(H3a), C5(H5), C18(H18), C20(H20), C33(H33), C34(H34), C35(H35), C36(H36)
6.d Idealised Me refined as rotating group:
 C9(H9a,H9b,H9c), C10(H10a,H10b,H10c), C11(H11a,H11b,H11c), C13(H13a,H13b,
 H13c), C14(H14a,H14b,H14c), C15(H15a,H15b,H15c), C24(H24a,H24b,H24c), C25(H25a,
 H25b,H25c), C26(H26a,H26b,H26c), C28(H28a,H28b,H28c), C29(H29a,H29b,H29c),
 C30(H30a,H30b,H30c), C37(H37a,H37b,H37c)
;
_shelx_shelxl_version_number 2014/7
_olex2_submission_special_instructions 'No special instructions were received'

loop_
_space_group_symop_operation_xyz
'x, y, z'
'-x, y+1/2, -z+1/2'
'-x, -y, -z'
'x, -y-1/2, z-1/2'

loop_
_atom_site_label
_atom_site_type_symbol
_atom_site_fract_x
_atom_site_fract_y
_atom_site_fract_z
_atom_site_U_iso_or_equiv
_atom_site_adp_type
_atom_site_occupancy
_atom_site_site_symmetry_order
_atom_site_calc_flag
_atom_site_refinement_flags_posn
_atom_site_refinement_flags_adp
_atom_site_disorder_assembly
_atom_site_disorder_group
Mn1 Mn 0.51265(6) 0.91195(6) 0.78221(6) 0.0413(3) Uani 1 1 d D . . .
Cl1 Cl 0.51339(12) 1.03415(11) 0.86738(12) 0.0582(5) Uani 1 1 d . . . .
O1 O 0.6425(3) 0.8988(3) 0.8367(3) 0.0486(11) Uani 1 1 d . . . .
O2 O 0.3834(3) 0.9133(3) 0.7418(3) 0.0471(10) Uani 1 1 d . . . .
O3 O 0.4996(3) 0.8262(3) 0.8917(3) 0.0558(12) Uani 1 1 d D . . .
H3 H 0.5426(16) 0.801(4) 0.933(3) 0.084 Uiso 1 1 d DR . . .
N1 N 0.5124(3) 0.8073(3) 0.6939(3) 0.0364(11) Uani 1 1 d . . . .
N2 N 0.5423(3) 0.9743(3) 0.6676(3) 0.0416(12) Uani 1 1 d . . . .
C1 C 0.7028(4) 0.8705(4) 0.7951(4) 0.0440(15) Uani 1 1 d . . . .
C2 C 0.7874(4) 0.9128(4) 0.8034(5) 0.0483(16) Uani 1 1 d . . . .
C3 C 0.8414(4) 0.8826(4) 0.7525(5) 0.0514(17) Uani 1 1 d . . . .
H3A H 0.8975 0.9105 0.7565 0.062 Uiso 1 1 calc R . . .
C4 C 0.8186(4) 0.8142(4) 0.6962(5) 0.0468(15) Uani 1 1 d . . . .
C5 C 0.7377(4) 0.7708(4) 0.6933(5) 0.0455(15) Uani 1 1 d . . . .
H5 H 0.7213 0.7222 0.6577 0.055 Uiso 1 1 calc R . . .
C6 C 0.6820(4) 0.7995(4) 0.7427(4) 0.0447(15) Uani 1 1 d . . . .
C7 C 0.5934(4) 0.7544(4) 0.7380(4) 0.0399(14) Uani 1 1 d . . . .
H7A H 0.5909 0.7014 0.7049 0.048 Uiso 1 1 calc R . . .
H7B H 0.5912 0.7402 0.7982 0.048 Uiso 1 1 calc R . . .
C8 C 0.8208(5) 0.9841(4) 0.8704(5) 0.0546(18) Uani 1 1 d . . . .
C9 C 0.7568(5) 1.0603(5) 0.8473(5) 0.063(2) Uani 1 1 d . . . .
H9A H 0.7516 1.0781 0.7868 0.094 Uiso 1 1 calc GR . . .
H9B H 0.7817 1.1063 0.8879 0.094 Uiso 1 1 calc GR . . .
H9C H 0.6963 1.0450 0.8523 0.094 Uiso 1 1 calc GR . . .
C10 C 0.8274(6) 0.9529(5) 0.9626(5) 0.069(2) Uani 1 1 d . . . .
H10A H 0.7662 0.9392 0.9669 0.103 Uiso 1 1 calc GR . . .
H10B H 0.8545 0.9966 1.0054 0.103 Uiso 1 1 calc GR . . .
H10C H 0.8659 0.9026 0.9749 0.103 Uiso 1 1 calc GR . . .
C11 C 0.9163(5) 1.0152(5) 0.8714(6) 0.067(2) Uani 1 1 d . . . .
H11A H 0.9597 0.9686 0.8860 0.101 Uiso 1 1 calc GR . . .
H11B H 0.9355 1.0596 0.9155 0.101 Uiso 1 1 calc GR . . .
H11C H 0.9145 1.0374 0.8132 0.101 Uiso 1 1 calc GR . . .
C12 C 0.8766(4) 0.7849(5) 0.6369(5) 0.0527(17) Uani 1 1 d . . . .
C13 C 0.9638(5) 0.8379(6) 0.6518(6) 0.069(2) Uani 1 1 d . . . .
H13A H 1.0018 0.8151 0.6166 0.104 Uiso 1 1 calc GR . . .
H13B H 0.9980 0.8364 0.7143 0.104 Uiso 1 1 calc GR . . .
H13C H 0.9472 0.8959 0.6340 0.104 Uiso 1 1 calc GR . . .
C14 C 0.9035(5) 0.6935(5) 0.6564(5) 0.062(2) Uani 1 1 d . . . .
H14A H 0.8486 0.6585 0.6406 0.093 Uiso 1 1 calc GR . . .
H14B H 0.9347 0.6870 0.7192 0.093 Uiso 1 1 calc GR . . .
H14C H 0.9445 0.6763 0.6219 0.093 Uiso 1 1 calc GR . . .
C15 C 0.8199(5) 0.7914(6) 0.5402(5) 0.067(2) Uani 1 1 d . . . .
H15A H 0.7687 0.7519 0.5290 0.101 Uiso 1 1 calc GR . . .
H15B H 0.8585 0.7779 0.5020 0.101 Uiso 1 1 calc GR . . .
H15C H 0.7963 0.8486 0.5279 0.101 Uiso 1 1 calc GR . . .
C16 C 0.3238(4) 0.8801(4) 0.6709(4) 0.0395(14) Uani 1 1 d . . . .
C17 C 0.2396(4) 0.9222(4) 0.6297(4) 0.0416(14) Uani 1 1 d . . . .
C18 C 0.1822(4) 0.8857(4) 0.5543(4) 0.0459(15) Uani 1 1 d . . . .
H18 H 0.1261 0.9129 0.5267 0.055 Uiso 1 1 calc R . . .
C19 C 0.2024(4) 0.8120(4) 0.5172(5) 0.0492(16) Uani 1 1 d . . . .
C20 C 0.2830(4) 0.7699(4) 0.5609(4) 0.0442(15) Uani 1 1 d . . . .
H20 H 0.2978 0.7184 0.5382 0.053 Uiso 1 1 calc R . . .
C21 C 0.3418(4) 0.8031(4) 0.6376(4) 0.0411(14) Uani 1 1 d . . . .
C22 C 0.4276(4) 0.7566(3) 0.6840(4) 0.0386(13) Uani 1 1 d . . . .
H22A H 0.4240 0.7397 0.7431 0.046 Uiso 1 1 calc R . . .
H22B H 0.4315 0.7050 0.6507 0.046 Uiso 1 1 calc R . . .
C23 C 0.2150(4) 1.0035(4) 0.6683(5) 0.0485(16) Uani 1 1 d . . . .
C24 C 0.2863(5) 1.0716(4) 0.6675(5) 0.0550(18) Uani 1 1 d . . . .
H24A H 0.3466 1.0531 0.7031 0.082 Uiso 1 1 calc GR . . .
H24B H 0.2697 1.1237 0.6919 0.082 Uiso 1 1 calc GR . . .
H24C H 0.2879 1.0814 0.6069 0.082 Uiso 1 1 calc GR . . .
C25 C 0.2107(6) 0.9878(5) 0.7627(5) 0.068(2) Uani 1 1 d . . . .
H25A H 0.1635 0.9461 0.7620 0.102 Uiso 1 1 calc GR . . .
H25B H 0.1959 1.0403 0.7877 0.102 Uiso 1 1 calc GR . . .
H25C H 0.2700 0.9672 0.7985 0.102 Uiso 1 1 calc GR . . .
C26 C 0.1210(5) 1.0368(4) 0.6162(5) 0.0580(19) Uani 1 1 d . . . .
H26A H 0.1194 1.0437 0.5543 0.087 Uiso 1 1 calc GR . . .
H26B H 0.1099 1.0910 0.6403 0.087 Uiso 1 1 calc GR . . .
H26C H 0.0736 0.9969 0.6206 0.087 Uiso 1 1 calc GR . . .
C27 C 0.1367(5) 0.7790(6) 0.4321(5) 0.0639(15) Uani 1 1 d . U . .
C28 C 0.0429(5) 0.7613(5) 0.4446(6) 0.0665(18) Uani 1 1 d . U . .
H28A H 0.0487 0.7190 0.4907 0.100 Uiso 1 1 calc GR . . .
H28B H 0.0018 0.7406 0.3893 0.100 Uiso 1 1 calc GR . . .
H28C H 0.0180 0.8131 0.4619 0.100 Uiso 1 1 calc GR . . .
C29 C 0.1249(5) 0.8458(6) 0.3603(5) 0.0734(18) Uani 1 1 d . U . .
H29A H 0.0978 0.8963 0.3777 0.110 Uiso 1 1 calc GR . . .
H29B H 0.0847 0.8243 0.3049 0.110 Uiso 1 1 calc GR . . .
H29C H 0.1846 0.8596 0.3523 0.110 Uiso 1 1 calc GR . . .
C30 C 0.1701(6) 0.6982(6) 0.4012(6) 0.081(2) Uani 1 1 d . U . .
H30A H 0.2301 0.7075 0.3919 0.122 Uiso 1 1 calc GR . . .
H30B H 0.1268 0.6803 0.3459 0.122 Uiso 1 1 calc GR . . .
H30C H 0.1748 0.6546 0.4459 0.122 Uiso 1 1 calc GR . . .
C31 C 0.5196(4) 0.8352(4) 0.6067(4) 0.0414(14) Uani 1 1 d . . . .
H31A H 0.4579 0.8354 0.5643 0.050 Uiso 1 1 calc R . . .
H31B H 0.5575 0.7947 0.5853 0.050 Uiso 1 1 calc R . . .
C32 C 0.5608(4) 0.9213(4) 0.6094(4) 0.0401(14) Uani 1 1 d . . . .
C33 C 0.6081(4) 0.9448(4) 0.5504(4) 0.0463(15) Uani 1 1 d . . . .
H33 H 0.6210 0.9052 0.5108 0.056 Uiso 1 1 calc R . . .
C34 C 0.6358(4) 1.0266(4) 0.5506(5) 0.0495(16) Uani 1 1 d . . . .
H34 H 0.6692 1.0441 0.5113 0.059 Uiso 1 1 calc R . . .
C35 C 0.6153(5) 1.0828(4) 0.6075(5) 0.0509(17) Uani 1 1 d . . . .
H35 H 0.6325 1.1400 0.6073 0.061 Uiso 1 1 calc R . . .
C36 C 0.5689(4) 1.0542(4) 0.6652(5) 0.0481(16) Uani 1 1 d . . . .
H36 H 0.5552 1.0930 0.7052 0.058 Uiso 1 1 calc R . . .
C37 C 0.4190(6) 0.8304(5) 0.9184(6) 0.068(2) Uani 1 1 d D . . .
H37A H 0.3659 0.8228 0.8672 0.102 Uiso 1 1 calc GR . . .
H37B H 0.4153 0.8852 0.9451 0.102 Uiso 1 1 calc GR . . .
H37C H 0.4199 0.7862 0.9615 0.102 Uiso 1 1 calc GR . . .
O4 O 0.3751(4) 1.1085(5) 0.9672(4) 0.091(2) Uani 1 1 d . . A -1
H4A H 0.4001 1.0740 1.0178 0.137 Uiso 1 1 d DG . A -1
H4B H 0.4096 1.0937 0.9268 0.137 Uiso 1 1 d G . A -1

loop_
_atom_site_aniso_label
_atom_site_aniso_U_11
_atom_site_aniso_U_22
_atom_site_aniso_U_33
_atom_site_aniso_U_23
_atom_site_aniso_U_13
_atom_site_aniso_U_12
Mn1 0.0334(5) 0.0389(5) 0.0485(6) 0.0027(4) 0.0065(4) -0.0016(4)
Cl1 0.0593(11) 0.0529(10) 0.0623(11) -0.0011(8) 0.0170(9) -0.0025(8)
O1 0.039(2) 0.047(3) 0.056(3) -0.002(2) 0.008(2) -0.0025(19)
O2 0.042(2) 0.039(2) 0.052(3) -0.006(2) 0.002(2) 0.0038(19)
O3 0.047(3) 0.056(3) 0.061(3) 0.004(2) 0.010(2) 0.008(2)
N1 0.024(2) 0.038(3) 0.044(3) 0.000(2) 0.004(2) 0.0006(19)
N2 0.036(3) 0.036(3) 0.047(3) 0.002(2) 0.002(2) 0.002(2)
C1 0.030(3) 0.041(3) 0.058(4) 0.004(3) 0.006(3) 0.002(3)
C2 0.034(3) 0.048(4) 0.056(4) 0.004(3) 0.001(3) -0.004(3)
C3 0.033(3) 0.053(4) 0.066(5) 0.002(3) 0.010(3) 0.000(3)
C4 0.040(3) 0.039(4) 0.059(4) 0.009(3) 0.010(3) -0.002(3)
C5 0.033(3) 0.042(3) 0.059(4) -0.001(3) 0.009(3) 0.000(3)
C6 0.030(3) 0.038(3) 0.061(4) 0.005(3) 0.003(3) 0.002(2)
C7 0.023(3) 0.034(3) 0.058(4) 0.003(3) 0.004(3) 0.000(2)
C8 0.041(4) 0.051(4) 0.067(5) -0.004(3) 0.007(3) -0.011(3)
C9 0.047(4) 0.056(4) 0.076(5) -0.009(4) 0.001(4) -0.010(3)
C10 0.062(5) 0.074(5) 0.062(5) 0.003(4) 0.004(4) -0.020(4)
C11 0.044(4) 0.071(5) 0.076(5) -0.013(4) 0.001(4) -0.020(4)
C12 0.032(3) 0.063(4) 0.062(4) 0.006(3) 0.013(3) -0.005(3)
C13 0.042(4) 0.093(6) 0.077(5) -0.008(5) 0.025(4) -0.006(4)
C14 0.043(4) 0.086(6) 0.057(4) 0.007(4) 0.016(3) 0.018(4)
C15 0.049(4) 0.086(6) 0.064(5) 0.019(4) 0.013(4) 0.005(4)
C16 0.033(3) 0.035(3) 0.047(4) 0.005(3) 0.006(3) 0.000(2)
C17 0.032(3) 0.040(3) 0.053(4) 0.001(3) 0.012(3) 0.000(2)
C18 0.032(3) 0.048(4) 0.055(4) 0.000(3) 0.007(3) 0.000(3)
C19 0.027(3) 0.055(4) 0.060(4) 0.000(3) 0.004(3) 0.001(3)
C20 0.032(3) 0.042(3) 0.056(4) -0.005(3) 0.010(3) 0.000(3)
C21 0.029(3) 0.041(3) 0.052(4) 0.002(3) 0.008(3) 0.000(2)
C22 0.022(3) 0.032(3) 0.057(4) 0.003(3) 0.004(2) 0.001(2)
C23 0.040(3) 0.038(3) 0.065(4) 0.003(3) 0.012(3) 0.010(3)
C24 0.047(4) 0.037(4) 0.075(5) 0.000(3) 0.007(4) 0.007(3)
C25 0.077(6) 0.063(5) 0.069(5) 0.000(4) 0.029(4) 0.023(4)
C26 0.039(4) 0.047(4) 0.088(5) 0.004(4) 0.017(4) 0.007(3)
C27 0.038(3) 0.083(3) 0.062(3) -0.018(2) 0.001(2) -0.006(2)
C28 0.043(3) 0.072(4) 0.078(4) -0.013(3) 0.005(3) -0.003(3)
C29 0.042(3) 0.096(4) 0.071(4) -0.010(3) -0.001(3) -0.010(3)
C30 0.058(4) 0.097(4) 0.077(5) -0.024(3) 0.000(3) 0.006(3)
C31 0.031(3) 0.044(3) 0.047(3) -0.003(3) 0.008(3) 0.000(2)
C32 0.022(3) 0.042(3) 0.051(4) 0.008(3) 0.001(2) -0.001(2)
C33 0.033(3) 0.052(4) 0.051(4) 0.003(3) 0.007(3) 0.004(3)
C34 0.038(3) 0.055(4) 0.051(4) 0.010(3) 0.006(3) -0.006(3)
C35 0.044(4) 0.048(4) 0.057(4) 0.010(3) 0.007(3) -0.006(3)
C36 0.043(4) 0.041(4) 0.055(4) 0.002(3) 0.006(3) -0.005(3)
C37 0.069(5) 0.067(5) 0.076(5) 0.010(4) 0.032(5) 0.004(4)
O4 0.057(4) 0.131(6) 0.078(4) 0.010(4) 0.007(3) 0.009(4)

loop_
_atom_type_symbol
_atom_type_description
_atom_type_scat_dispersion_real
_atom_type_scat_dispersion_imag
_atom_type_scat_source
C C 0.0150 0.0070 'International Tables Vol C Tables 4.2.6.8 and 6.1.1.4'
H H 0.0000 0.0000 'International Tables Vol C Tables 4.2.6.8 and 6.1.1.4'
Cl Cl 0.3281 0.5435 'International Tables Vol C Tables 4.2.6.8 and 6.1.1.4'
Mn Mn -0.0150 2.2630 'International Tables Vol C Tables 4.2.6.8 and 6.1.1.4'
N N 0.0250 0.0140 'International Tables Vol C Tables 4.2.6.8 and 6.1.1.4'
O O 0.0410 0.0250 'International Tables Vol C Tables 4.2.6.8 and 6.1.1.4'

loop_
_geom_angle_atom_site_label_1
_geom_angle_atom_site_label_2
_geom_angle_atom_site_label_3
_geom_angle
O1 Mn1 Cl1 89.72(14)
O1 Mn1 O3 83.85(18)
O1 Mn1 N1 91.14(18)
O1 Mn1 N2 89.67(19)
O2 Mn1 Cl1 91.16(14)
O2 Mn1 O1 171.4(2)
O2 Mn1 O3 87.58(18)
O2 Mn1 N1 88.77(18)
O2 Mn1 N2 98.68(19)
O3 Mn1 Cl1 92.78(13)
N1 Mn1 Cl1 174.69(14)
N1 Mn1 O3 92.52(18)
N1 Mn1 N2 77.47(18)
N2 Mn1 Cl1 97.30(14)
N2 Mn1 O3 167.99(18)
C1 O1 Mn1 124.8(4)
C16 O2 Mn1 132.4(4)
Mn1 O3 H3 129.5(18)
C37 O3 Mn1 118.3(4)
C37 O3 H3 109.2(17)
C7 N1 Mn1 106.3(3)
C22 N1 Mn1 109.1(3)
C22 N1 C7 108.7(4)
C31 N1 Mn1 112.3(3)
C31 N1 C7 109.6(5)
C31 N1 C22 110.7(4)
C32 N2 Mn1 114.3(4)
C32 N2 C36 117.1(6)
C36 N2 Mn1 125.5(4)
O1 C1 C2 121.3(6)
O1 C1 C6 119.5(5)
C6 C1 C2 119.3(6)
C1 C2 C8 121.7(6)
C3 C2 C1 116.8(6)
C3 C2 C8 121.3(6)
C2 C3 H3A 117.9
C4 C3 C2 124.1(6)
C4 C3 H3A 117.9
C3 C4 C5 117.8(6)
C3 C4 C12 123.3(6)
C5 C4 C12 118.9(6)
C4 C5 H5 120.3
C6 C5 C4 119.5(6)
C6 C5 H5 120.3
C1 C6 C7 118.0(6)
C5 C6 C1 122.3(6)
C5 C6 C7 119.7(6)
N1 C7 C6 111.3(5)
N1 C7 H7A 109.4
N1 C7 H7B 109.4
C6 C7 H7A 109.4
C6 C7 H7B 109.4
H7A C7 H7B 108.0
C9 C8 C2 110.7(6)
C10 C8 C2 109.9(6)
C10 C8 C9 110.8(7)
C10 C8 C11 106.9(6)
C11 C8 C2 112.0(6)
C11 C8 C9 106.4(6)
C8 C9 H9A 109.5
C8 C9 H9B 109.5
C8 C9 H9C 109.5
H9A C9 H9B 109.5
H9A C9 H9C 109.5
H9B C9 H9C 109.5
C8 C10 H10A 109.5
C8 C10 H10B 109.5
C8 C10 H10C 109.5
H10A C10 H10B 109.5
H10A C10 H10C 109.5
H10B C10 H10C 109.5
C8 C11 H11A 109.5
C8 C11 H11B 109.5
C8 C11 H11C 109.5
H11A C11 H11B 109.5
H11A C11 H11C 109.5
H11B C11 H11C 109.5
C4 C12 C13 111.3(6)
C4 C12 C15 109.3(6)
C14 C12 C4 109.7(6)
C14 C12 C13 108.9(6)
C14 C12 C15 108.1(7)
C15 C12 C13 109.6(6)
C12 C13 H13A 109.5
C12 C13 H13B 109.5
C12 C13 H13C 109.5
H13A C13 H13B 109.5
H13A C13 H13C 109.5
H13B C13 H13C 109.5
C12 C14 H14A 109.5
C12 C14 H14B 109.5
C12 C14 H14C 109.5
H14A C14 H14B 109.5
H14A C14 H14C 109.5
H14B C14 H14C 109.5
C12 C15 H15A 109.5
C12 C15 H15B 109.5
C12 C15 H15C 109.5
H15A C15 H15B 109.5
H15A C15 H15C 109.5
H15B C15 H15C 109.5
O2 C16 C17 120.3(5)
O2 C16 C21 120.5(5)
C21 C16 C17 119.2(6)
C16 C17 C23 120.4(6)
C18 C17 C16 117.4(6)
C18 C17 C23 122.2(6)
C17 C18 H18 118.1
C19 C18 C17 123.8(6)
C19 C18 H18 118.1
C18 C19 C20 117.7(6)
C18 C19 C27 119.8(6)
C20 C19 C27 122.5(6)
C19 C20 H20 119.7
C21 C20 C19 120.5(6)
C21 C20 H20 119.7
C16 C21 C20 121.1(6)
C16 C21 C22 119.1(5)
C20 C21 C22 119.7(5)
N1 C22 C21 113.1(5)
N1 C22 H22A 109.0
N1 C22 H22B 109.0
C21 C22 H22A 109.0
C21 C22 H22B 109.0
H22A C22 H22B 107.8
C17 C23 C24 110.1(5)
C17 C23 C25 109.5(6)
C17 C23 C26 112.1(6)
C25 C23 C24 110.3(6)
C26 C23 C24 107.9(5)
C26 C23 C25 106.9(6)
C23 C24 H24A 109.5
C23 C24 H24B 109.5
C23 C24 H24C 109.5
H24A C24 H24B 109.5
H24A C24 H24C 109.5
H24B C24 H24C 109.5
C23 C25 H25A 109.5
C23 C25 H25B 109.5
C23 C25 H25C 109.5
H25A C25 H25B 109.5
H25A C25 H25C 109.5
H25B C25 H25C 109.5
C23 C26 H26A 109.5
C23 C26 H26B 109.5
C23 C26 H26C 109.5
H26A C26 H26B 109.5
H26A C26 H26C 109.5
H26B C26 H26C 109.5
C19 C27 C29 109.0(6)
C28 C27 C19 110.8(6)
C28 C27 C29 107.9(6)
C30 C27 C19 112.4(6)
C30 C27 C28 107.3(7)
C30 C27 C29 109.4(7)
C27 C28 H28A 109.5
C27 C28 H28B 109.5
C27 C28 H28C 109.5
H28A C28 H28B 109.5
H28A C28 H28C 109.5
H28B C28 H28C 109.5
C27 C29 H29A 109.5
C27 C29 H29B 109.5
C27 C29 H29C 109.5
H29A C29 H29B 109.5
H29A C29 H29C 109.5
H29B C29 H29C 109.5
C27 C30 H30A 109.5
C27 C30 H30B 109.5
C27 C30 H30C 109.5
H30A C30 H30B 109.5
H30A C30 H30C 109.5
H30B C30 H30C 109.5
N1 C31 H31A 109.0
N1 C31 H31B 109.0
N1 C31 C32 112.8(5)
H31A C31 H31B 107.8
C32 C31 H31A 109.0
C32 C31 H31B 109.0
N2 C32 C31 115.3(5)
N2 C32 C33 123.1(6)
C33 C32 C31 121.4(6)
C32 C33 H33 120.8
C34 C33 C32 118.4(7)
C34 C33 H33 120.8
C33 C34 H34 120.1
C35 C34 C33 119.8(6)
C35 C34 H34 120.1
C34 C35 H35 120.9
C34 C35 C36 118.2(6)
C36 C35 H35 120.9
N2 C36 C35 123.3(7)
N2 C36 H36 118.4
C35 C36 H36 118.4
O3 C37 H37A 109.5
O3 C37 H37B 109.5
O3 C37 H37C 109.5
H37A C37 H37B 109.5
H37A C37 H37C 109.5
H37B C37 H37C 109.5
H4A O4 H4B 104.6

loop_
_geom_bond_atom_site_label_1
_geom_bond_atom_site_label_2
_geom_bond_distance
Mn1 Cl1 2.370(2)
Mn1 O1 1.936(4)
Mn1 O2 1.895(4)
Mn1 O3 2.262(5)
Mn1 N1 2.178(5)
Mn1 N2 2.226(5)
O1 C1 1.351(8)
O2 C16 1.339(7)
O3 H3 0.881(9)
O3 C37 1.411(9)
N1 C7 1.497(7)
N1 C22 1.496(7)
N1 C31 1.486(8)
N2 C32 1.339(8)
N2 C36 1.341(8)
C1 C2 1.430(8)
C1 C6 1.388(9)
C2 C3 1.392(10)
C2 C8 1.541(10)
C3 H3A 0.9500
C3 C4 1.391(10)
C4 C5 1.405(8)
C4 C12 1.533(9)
C5 H5 0.9500
C5 C6 1.386(9)
C6 C7 1.515(8)
C7 H7A 0.9900
C7 H7B 0.9900
C8 C9 1.539(10)
C8 C10 1.518(10)
C8 C11 1.535(10)
C9 H9A 0.9800
C9 H9B 0.9800
C9 H9C 0.9800
C10 H10A 0.9800
C10 H10B 0.9800
C10 H10C 0.9800
C11 H11A 0.9800
C11 H11B 0.9800
C11 H11C 0.9800
C12 C13 1.538(9)
C12 C14 1.523(11)
C12 C15 1.536(10)
C13 H13A 0.9800
C13 H13B 0.9800
C13 H13C 0.9800
C14 H14A 0.9800
C14 H14B 0.9800
C14 H14C 0.9800
C15 H15A 0.9800
C15 H15B 0.9800
C15 H15C 0.9800
C16 C17 1.435(8)
C16 C21 1.394(9)
C17 C18 1.394(9)
C17 C23 1.525(9)
C18 H18 0.9500
C18 C19 1.388(9)
C19 C20 1.402(8)
C19 C27 1.530(9)
C20 H20 0.9500
C20 C21 1.395(9)
C21 C22 1.504(8)
C22 H22A 0.9900
C22 H22B 0.9900
C23 C24 1.539(9)
C23 C25 1.536(10)
C23 C26 1.535(9)
C24 H24A 0.9800
C24 H24B 0.9800
C24 H24C 0.9800
C25 H25A 0.9800
C25 H25B 0.9800
C25 H25C 0.9800
C26 H26A 0.9800
C26 H26B 0.9800
C26 H26C 0.9800
C27 C28 1.525(10)
C27 C29 1.533(12)
C27 C30 1.517(12)
C28 H28A 0.9800
C28 H28B 0.9800
C28 H28C 0.9800
C29 H29A 0.9800
C29 H29B 0.9800
C29 H29C 0.9800
C30 H30A 0.9800
C30 H30B 0.9800
C30 H30C 0.9800
C31 H31A 0.9900
C31 H31B 0.9900
C31 C32 1.507(8)
C32 C33 1.382(9)
C33 H33 0.9500
C33 C34 1.372(9)
C34 H34 0.9500
C34 C35 1.370(10)
C35 H35 0.9500
C35 C36 1.383(9)
C36 H36 0.9500
C37 H37A 0.9800
C37 H37B 0.9800
C37 H37C 0.9800
O4 H4A 0.9582
O4 H4B 0.9639

loop_
_geom_torsion_atom_site_label_1
_geom_torsion_atom_site_label_2
_geom_torsion_atom_site_label_3
_geom_torsion_atom_site_label_4
_geom_torsion
Mn1 O1 C1 C2 132.8(5)
Mn1 O1 C1 C6 -46.5(8)
Mn1 O2 C16 C17 -146.7(5)
Mn1 O2 C16 C21 34.9(8)
Mn1 N1 C7 C6 -67.7(5)
Mn1 N1 C22 C21 66.4(6)
Mn1 N1 C31 C32 22.2(6)
Mn1 N2 C32 C31 26.2(6)
Mn1 N2 C32 C33 -158.8(5)
Mn1 N2 C36 C35 157.4(5)
Cl1 Mn1 O2 C16 157.8(5)
O1 C1 C2 C3 -175.0(6)
O1 C1 C2 C8 9.6(10)
O1 C1 C6 C5 175.1(6)
O1 C1 C6 C7 -2.8(9)
O2 C16 C17 C18 177.7(6)
O2 C16 C17 C23 -2.4(9)
O2 C16 C21 C20 -176.3(6)
O2 C16 C21 C22 1.9(9)
O3 Mn1 O2 C16 -109.5(5)
N1 Mn1 O2 C16 -16.9(5)
N1 C31 C32 N2 -32.6(7)
N1 C31 C32 C33 152.4(5)
N2 Mn1 O2 C16 60.2(5)
N2 C32 C33 C34 -1.2(9)
C1 C2 C3 C4 -0.9(10)
C1 C2 C8 C9 -65.5(8)
C1 C2 C8 C10 57.3(8)
C1 C2 C8 C11 175.9(6)
C1 C6 C7 N1 66.2(7)
C2 C1 C6 C5 -4.2(10)
C2 C1 C6 C7 177.9(6)
C2 C3 C4 C5 -2.7(10)
C2 C3 C4 C12 176.5(6)
C3 C2 C8 C9 119.4(7)
C3 C2 C8 C10 -117.9(7)
C3 C2 C8 C11 0.8(9)
C3 C4 C5 C6 2.9(9)
C3 C4 C12 C13 2.9(9)
C3 C4 C12 C14 123.4(7)
C3 C4 C12 C15 -118.3(7)
C4 C5 C6 C1 0.5(10)
C4 C5 C6 C7 178.3(6)
C5 C4 C12 C13 -177.9(6)
C5 C4 C12 C14 -57.4(8)
C5 C4 C12 C15 60.9(8)
C5 C6 C7 N1 -111.8(6)
C6 C1 C2 C3 4.3(9)
C6 C1 C2 C8 -171.1(6)
C7 N1 C22 C21 -178.1(5)
C7 N1 C31 C32 -95.8(6)
C8 C2 C3 C4 174.5(6)
C12 C4 C5 C6 -176.3(6)
C16 C17 C18 C19 -0.3(10)
C16 C17 C23 C24 61.7(8)
C16 C17 C23 C25 -59.8(8)
C16 C17 C23 C26 -178.2(6)
C16 C21 C22 N1 -56.0(8)
C17 C16 C21 C20 5.4(9)
C17 C16 C21 C22 -176.4(5)
C17 C18 C19 C20 3.3(10)
C17 C18 C19 C27 -177.5(6)
C18 C17 C23 C24 -118.5(7)
C18 C17 C23 C25 120.1(7)
C18 C17 C23 C26 1.7(9)
C18 C19 C20 C21 -1.9(10)
C18 C19 C27 C28 -60.3(9)
C18 C19 C27 C29 58.3(8)
C18 C19 C27 C30 179.7(7)
C19 C20 C21 C16 -2.4(9)
C19 C20 C21 C22 179.4(6)
C20 C19 C27 C28 119.0(8)
C20 C19 C27 C29 -122.5(7)
C20 C19 C27 C30 -1.1(10)
C20 C21 C22 N1 122.3(6)
C21 C16 C17 C18 -4.0(9)
C21 C16 C17 C23 175.9(6)
C22 N1 C7 C6 175.0(5)
C22 N1 C31 C32 144.3(5)
C23 C17 C18 C19 179.8(6)
C27 C19 C20 C21 178.9(6)
C31 N1 C7 C6 53.9(6)
C31 N1 C22 C21 -57.7(7)
C31 C32 C33 C34 173.4(6)
C32 N2 C36 C35 -1.3(9)
C32 C33 C34 C35 -0.9(9)
C33 C34 C35 C36 1.8(10)
C34 C35 C36 N2 -0.7(10)
C36 N2 C32 C31 -172.7(5)
C36 N2 C32 C33 2.3(8)

loop_
_twin_individual_id
_twin_individual_mass_fraction_refined
1 0.802(6)
2 0.198(6)
